data_4026023
loop_
_publ_author_name
'K. V. Sajna'
'Ramesh Kotikalapudi'
'Manab Chakravarty'
'N. N. Bhuvan Kumar'
'K. C. Kumara Swamy'

_publ_section_title
;
 Cycloaddition Reactions of Allenylphosphonates and Related Allenes with
 Dialkyl Acetylenedicarboxylates, 1,3-Diphenylisobenzofuran, and
 Anthracene
;
_journal_name_full 'Journal of Organic Chemistry'
_journal_page_first 920
_journal_page_last 938
_journal_paper_doi 10.1021/jo102240u
_journal_volume 76
_journal_year 2011
_chemical_formula_sum 'C36 H35 Cl2 O5 P'
_chemical_formula_weight 649.51
_chemical_name_systematic
; 
 ? 
;
_space_group_IT_number 14
_symmetry_cell_setting monoclinic
_symmetry_space_group_name_Hall '-P 2ybc'
_symmetry_space_group_name_H-M 'P 1 21/c 1'
_atom_sites_solution_hydrogens geom
_atom_sites_solution_primary direct
_atom_sites_solution_secondary difmap
_audit_creation_method SHELXL-97
_cell_angle_alpha 90.00
_cell_angle_beta 124.847(2)
_cell_angle_gamma 90.00
_cell_formula_units_Z 4
_cell_length_a 9.9415(2)
_cell_length_b 27.0182(6)
_cell_length_c 14.0924(4)
_cell_measurement_temperature 100(2)
_cell_volume 3106.47(15)
_computing_cell_refinement 'CrysAlisPro, Oxford Diffraction Ltd.'
_computing_data_collection 'CrysAlisPro, Oxford Diffraction Ltd.'
_computing_data_reduction 'CrysAlisPro, Oxford Diffraction Ltd.'
_computing_structure_refinement 'SHELXL-97 (Sheldrick, 1997)'
_computing_structure_solution 'SHELXS-97 (Sheldrick, 1990)'
_diffrn_ambient_temperature 100(2)
_diffrn_measured_fraction_theta_full 0.999
_diffrn_measured_fraction_theta_max 0.999
_diffrn_measurement_device_type 'Xcalibur, Eos, Gemini'
_diffrn_measurement_method '\w scans'
_diffrn_radiation_monochromator graphite
_diffrn_radiation_source 'fine-focus sealed tube'
_diffrn_radiation_type MoK\a
_diffrn_radiation_wavelength 0.71073
_diffrn_reflns_av_R_equivalents 0.0394
_diffrn_reflns_av_sigmaI/netI 0.0648
_diffrn_reflns_limit_h_max 10
_diffrn_reflns_limit_h_min -11
_diffrn_reflns_limit_k_max 30
_diffrn_reflns_limit_k_min -32
_diffrn_reflns_limit_l_max 14
_diffrn_reflns_limit_l_min -16
_diffrn_reflns_number 12868
_diffrn_reflns_theta_full 25.00
_diffrn_reflns_theta_max 25.00
_diffrn_reflns_theta_min 2.87
_diffrn_standards_decay_% none
_diffrn_standards_interval_count 'not applicable'
_diffrn_standards_interval_time 'not applicable'
_diffrn_standards_number 'not applicable'
_exptl_absorpt_coefficient_mu 0.304
_exptl_absorpt_correction_T_max 0.9558
_exptl_absorpt_correction_T_min 0.9360
_exptl_absorpt_correction_type multi-scan
_exptl_absorpt_process_details 'CrysAlisPro, Oxford Diffraction Ltd.'
_exptl_crystal_colour colorless
_exptl_crystal_density_diffrn 1.389
_exptl_crystal_description blocks
_exptl_crystal_F_000 1360
_exptl_crystal_size_max 0.22
_exptl_crystal_size_mid 0.18
_exptl_crystal_size_min 0.15
_refine_diff_density_max 1.715
_refine_diff_density_min -1.245
_refine_diff_density_rms 0.089
_refine_ls_extinction_method none
_refine_ls_goodness_of_fit_ref 1.073
_refine_ls_hydrogen_treatment constr
_refine_ls_matrix_type full
_refine_ls_number_parameters 400
_refine_ls_number_reflns 5461
_refine_ls_number_restraints 0
_refine_ls_restrained_S_all 1.073
_refine_ls_R_factor_all 0.0995
_refine_ls_R_factor_gt 0.0684
_refine_ls_shift/su_max 0.003
_refine_ls_shift/su_mean 0.000
_refine_ls_structure_factor_coef Fsqd
_refine_ls_weighting_details 'calc w=1/[\s^2^(Fo^2^)+(0.0914P)^2^+5.6629P] where P=(Fo^2^+2Fc^2^)/3'
_refine_ls_weighting_scheme calc
_refine_ls_wR_factor_gt 0.1751
_refine_ls_wR_factor_ref 0.1876
_reflns_number_gt 3905
_reflns_number_total 5461
_reflns_threshold_expression >2sigma(I)
_cod_data_source_file jo102240u_si_002_08.cif
_cod_data_source_block compd-46a
_cod_original_cell_volume 3106.47(13)
_cod_database_code 4026023

loop_
_symmetry_equiv_pos_as_xyz
'x, y, z'
'-x, y+1/2, -z+1/2'
'-x, -y, -z'
'x, -y-1/2, z-1/2'

loop_
_atom_site_label
_atom_site_type_symbol
_atom_site_fract_x
_atom_site_fract_y
_atom_site_fract_z
_atom_site_U_iso_or_equiv
_atom_site_adp_type
_atom_site_occupancy
_atom_site_symmetry_multiplicity
_atom_site_calc_flag
_atom_site_refinement_flags
P1 P 0.73058(13) 0.73255(3) 0.14448(9) 0.0101(3) Uani 1 1 d .
O1 O 0.6587(4) 0.72205(9) 0.0227(2) 0.0162(6) Uani 1 1 d .
O2 O 0.9018(3) 0.75897(9) 0.2042(2) 0.0128(6) Uani 1 1 d .
O3 O 0.6211(3) 0.76736(9) 0.1648(2) 0.0132(6) Uani 1 1 d .
O4 O 0.9449(3) 0.61211(9) 0.3362(2) 0.0105(6) Uani 1 1 d .
O5 O 0.1670(4) 0.57382(10) 0.0753(3) 0.0192(7) Uani 1 1 d .
C1 C 0.9465(5) 0.80432(13) 0.2699(4) 0.0147(9) Uani 1 1 d .
H1A H 1.0399 0.8199 0.2739 0.018 Uiso 1 1 calc R
H1B H 0.9821 0.7967 0.3498 0.018 Uiso 1 1 calc R
C2 C 0.8029(5) 0.84051(13) 0.2150(4) 0.0133(9) Uani 1 1 d .
C3 C 0.6661(5) 0.81660(13) 0.2170(4) 0.0152(9) Uani 1 1 d .
H3A H 0.7010 0.8141 0.2982 0.018 Uiso 1 1 calc R
H3B H 0.5682 0.8382 0.1752 0.018 Uiso 1 1 calc R
C4 C 0.8609(6) 0.88747(14) 0.2904(4) 0.0200(10) Uani 1 1 d .
H4A H 0.9492 0.9031 0.2896 0.030 Uiso 1 1 calc R
H4B H 0.9014 0.8785 0.3699 0.030 Uiso 1 1 calc R
H4C H 0.7691 0.9106 0.2596 0.030 Uiso 1 1 calc R
C5 C 0.7436(6) 0.85363(14) 0.0913(4) 0.0189(9) Uani 1 1 d .
H5A H 0.6996 0.8239 0.0428 0.028 Uiso 1 1 calc R
H5B H 0.8356 0.8665 0.0910 0.028 Uiso 1 1 calc R
H5C H 0.6576 0.8789 0.0607 0.028 Uiso 1 1 calc R
C6 C 0.7612(5) 0.67648(13) 0.2289(3) 0.0096(8) Uani 1 1 d .
C7 C 0.8767(5) 0.63478(13) 0.2245(3) 0.0107(8) Uani 1 1 d .
C8 C 1.0291(5) 0.66043(12) 0.2469(4) 0.0107(8) Uani 1 1 d .
C9 C 1.0820(5) 0.67098(13) 0.1771(4) 0.0128(8) Uani 1 1 d .
H9 H 1.0189 0.6618 0.0978 0.015 Uiso 1 1 calc R
C10 C 1.2306(5) 0.69544(13) 0.2271(4) 0.0159(9) Uani 1 1 d .
H10 H 1.2704 0.7026 0.1813 0.019 Uiso 1 1 calc R
C11 C 1.3228(5) 0.70968(14) 0.3426(4) 0.0176(9) Uani 1 1 d .
H11 H 1.4238 0.7266 0.3745 0.021 Uiso 1 1 calc R
C12 C 1.2677(5) 0.69928(13) 0.4119(4) 0.0142(9) Uani 1 1 d .
H12 H 1.3291 0.7094 0.4906 0.017 Uiso 1 1 calc R
C13 C 1.1221(5) 0.67397(13) 0.3638(4) 0.0116(8) Uani 1 1 d .
C14 C 1.0239(5) 0.65558(13) 0.4095(4) 0.0115(8) Uani 1 1 d .
C15 C 0.8715(5) 0.68899(13) 0.3583(4) 0.0115(8) Uani 1 1 d .
C16 C 0.8382(5) 0.71831(14) 0.4174(4) 0.0142(9) Uani 1 1 d .
H16A H 0.7351 0.7346 0.3794 0.017 Uiso 1 1 calc R
H16B H 0.9173 0.7231 0.4979 0.017 Uiso 1 1 calc R
C17 C 0.5990(5) 0.65206(13) 0.1920(4) 0.0110(8) Uani 1 1 d .
C18 C 0.5885(5) 0.62250(13) 0.2682(4) 0.0128(8) Uani 1 1 d .
H18 H 0.6802 0.6207 0.3465 0.015 Uiso 1 1 calc R
C19 C 0.4490(5) 0.59558(14) 0.2340(4) 0.0162(9) Uani 1 1 d .
H19 H 0.4465 0.5755 0.2883 0.019 Uiso 1 1 calc R
C20 C 0.3134(5) 0.59810(13) 0.1207(4) 0.0130(9) Uani 1 1 d .
C21 C 0.3194(5) 0.62787(14) 0.0424(4) 0.0147(9) Uani 1 1 d .
H21 H 0.2263 0.6303 -0.0353 0.018 Uiso 1 1 calc R
C22 C 0.4603(5) 0.65386(14) 0.0774(4) 0.0134(9) Uani 1 1 d .
H22 H 0.4633 0.6734 0.0226 0.016 Uiso 1 1 calc R
C23 C 0.1510(6) 0.54364(15) 0.1518(4) 0.0228(10) Uani 1 1 d .
H23A H 0.1630 0.5643 0.2134 0.034 Uiso 1 1 calc R
H23B H 0.2363 0.5181 0.1858 0.034 Uiso 1 1 calc R
H23C H 0.0428 0.5279 0.1085 0.034 Uiso 1 1 calc R
C24 C 1.1121(5) 0.64191(13) 0.5348(4) 0.0122(8) Uani 1 1 d .
C25 C 1.0912(5) 0.59551(14) 0.5663(4) 0.0155(9) Uani 1 1 d .
H25 H 1.0194 0.5723 0.5083 0.019 Uiso 1 1 calc R
C26 C 1.1747(5) 0.58268(15) 0.6823(4) 0.0188(9) Uani 1 1 d .
H26 H 1.1601 0.5507 0.7031 0.023 Uiso 1 1 calc R
C27 C 1.2784(5) 0.61596(15) 0.7675(4) 0.0189(9) Uani 1 1 d .
H27 H 1.3361 0.6069 0.8466 0.023 Uiso 1 1 calc R
C28 C 1.2977(5) 0.66278(15) 0.7367(4) 0.0203(10) Uani 1 1 d .
H28 H 1.3680 0.6860 0.7950 0.024 Uiso 1 1 calc R
C29 C 1.2150(5) 0.67572(15) 0.6214(4) 0.0172(9) Uani 1 1 d .
H29 H 1.2284 0.7080 0.6010 0.021 Uiso 1 1 calc R
C30 C 0.7945(5) 0.59655(13) 0.1310(3) 0.0100(8) Uani 1 1 d .
C31 C 0.7306(5) 0.60863(14) 0.0162(4) 0.0135(9) Uani 1 1 d .
H31 H 0.7362 0.6418 -0.0038 0.016 Uiso 1 1 calc R
C32 C 0.6592(5) 0.57253(14) -0.0680(4) 0.0146(9) Uani 1 1 d .
H32 H 0.6156 0.5811 -0.1459 0.018 Uiso 1 1 calc R
C33 C 0.6501(5) 0.52408(15) -0.0408(4) 0.0187(9) Uani 1 1 d .
H33 H 0.6014 0.4994 -0.0993 0.022 Uiso 1 1 calc R
C34 C 0.7126(5) 0.51187(14) 0.0723(4) 0.0184(9) Uani 1 1 d .
H34 H 0.7063 0.4786 0.0915 0.022 Uiso 1 1 calc R
C35 C 0.7841(5) 0.54750(14) 0.1577(4) 0.0141(9) Uani 1 1 d .
H35 H 0.8266 0.5386 0.2353 0.017 Uiso 1 1 calc R
Cl1 Cl 0.45869(19) 0.95837(6) 1.11478(15) 0.0569(5) Uani 1 1 d .
Cl2 Cl 0.1894(2) 1.01109(6) 0.92019(18) 0.0698(6) Uani 1 1 d .
C36 C 0.3119(8) 0.95857(19) 0.9657(5) 0.0442(15) Uani 1 1 d .
H36A H 0.3676 0.9569 0.9259 0.053 Uiso 1 1 calc R
H36B H 0.2419 0.9288 0.9438 0.053 Uiso 1 1 calc R

loop_
_atom_site_aniso_label
_atom_site_aniso_U_11
_atom_site_aniso_U_22
_atom_site_aniso_U_33
_atom_site_aniso_U_23
_atom_site_aniso_U_13
_atom_site_aniso_U_12
P1 0.0095(5) 0.0093(5) 0.0103(6) 0.0016(4) 0.0050(5) 0.0012(4)
O1 0.0205(17) 0.0149(13) 0.0127(16) 0.0030(12) 0.0092(15) 0.0008(12)
O2 0.0126(15) 0.0080(12) 0.0201(17) -0.0009(11) 0.0107(14) -0.0003(11)
O3 0.0114(15) 0.0100(13) 0.0167(16) -0.0002(12) 0.0073(14) 0.0006(11)
O4 0.0116(15) 0.0090(12) 0.0070(15) -0.0003(11) 0.0030(13) -0.0001(11)
O5 0.0136(16) 0.0237(15) 0.0223(18) -0.0009(13) 0.0115(15) -0.0051(12)
C1 0.014(2) 0.0106(18) 0.019(2) -0.0028(17) 0.009(2) -0.0014(16)
C2 0.015(2) 0.0099(18) 0.014(2) 0.0001(17) 0.008(2) 0.0012(16)
C3 0.016(2) 0.0123(18) 0.018(2) -0.0034(17) 0.010(2) 0.0005(17)
C4 0.020(2) 0.015(2) 0.022(3) -0.0032(18) 0.010(2) -0.0004(17)
C5 0.023(2) 0.0128(19) 0.023(3) 0.0020(18) 0.014(2) 0.0013(17)
C6 0.008(2) 0.0114(18) 0.008(2) -0.0002(16) 0.0038(18) 0.0010(15)
C7 0.011(2) 0.0094(17) 0.009(2) 0.0037(16) 0.0045(19) 0.0026(15)
C8 0.007(2) 0.0070(17) 0.015(2) -0.0026(16) 0.0050(19) 0.0012(15)
C9 0.015(2) 0.0105(18) 0.014(2) -0.0003(17) 0.009(2) 0.0030(16)
C10 0.018(2) 0.0120(18) 0.025(3) 0.0017(18) 0.016(2) 0.0010(17)
C11 0.012(2) 0.0119(18) 0.027(3) -0.0031(18) 0.010(2) -0.0023(16)
C12 0.009(2) 0.0133(18) 0.013(2) -0.0010(17) 0.0020(19) 0.0004(16)
C13 0.011(2) 0.0066(17) 0.015(2) 0.0005(16) 0.0063(19) 0.0036(15)
C14 0.010(2) 0.0087(17) 0.012(2) -0.0027(16) 0.0039(19) -0.0012(15)
C15 0.012(2) 0.0099(17) 0.014(2) 0.0026(16) 0.008(2) -0.0005(15)
C16 0.011(2) 0.0173(19) 0.010(2) 0.0010(17) 0.0041(19) 0.0025(16)
C17 0.012(2) 0.0090(17) 0.014(2) 0.0010(16) 0.009(2) 0.0022(16)
C18 0.010(2) 0.0159(19) 0.009(2) 0.0023(17) 0.0029(19) 0.0013(16)
C19 0.023(2) 0.0136(19) 0.019(2) 0.0039(18) 0.016(2) 0.0011(17)
C20 0.013(2) 0.0104(17) 0.019(2) -0.0043(17) 0.010(2) -0.0019(16)
C21 0.012(2) 0.0182(19) 0.010(2) 0.0008(17) 0.0037(19) 0.0009(17)
C22 0.013(2) 0.0161(19) 0.013(2) 0.0021(17) 0.009(2) 0.0005(16)
C23 0.021(2) 0.020(2) 0.035(3) 0.000(2) 0.020(2) -0.0041(19)
C24 0.011(2) 0.0143(19) 0.011(2) 0.0009(17) 0.0055(19) 0.0050(16)
C25 0.012(2) 0.0166(19) 0.013(2) -0.0013(17) 0.0043(19) 0.0005(16)
C26 0.021(2) 0.019(2) 0.015(2) 0.0062(19) 0.010(2) 0.0053(18)
C27 0.015(2) 0.029(2) 0.008(2) 0.0063(19) 0.004(2) 0.0098(19)
C28 0.017(2) 0.023(2) 0.017(3) -0.0066(19) 0.007(2) 0.0006(18)
C29 0.019(2) 0.017(2) 0.011(2) 0.0002(18) 0.007(2) 0.0007(17)
C30 0.007(2) 0.0111(17) 0.011(2) -0.0008(16) 0.0047(18) 0.0008(15)
C31 0.011(2) 0.0128(18) 0.015(2) -0.0008(17) 0.007(2) 0.0007(16)
C32 0.010(2) 0.022(2) 0.009(2) -0.0009(18) 0.0047(19) 0.0012(17)
C33 0.014(2) 0.021(2) 0.019(3) -0.0097(19) 0.008(2) -0.0037(17)
C34 0.020(2) 0.0128(19) 0.021(3) -0.0012(18) 0.011(2) -0.0035(17)
C35 0.013(2) 0.0159(19) 0.011(2) 0.0004(17) 0.0051(19) -0.0021(17)
Cl1 0.0338(9) 0.0792(11) 0.0452(10) 0.0167(8) 0.0152(8) 0.0012(8)
Cl2 0.0498(11) 0.0446(9) 0.0929(15) 0.0267(9) 0.0277(11) 0.0104(7)
C36 0.062(4) 0.042(3) 0.037(4) -0.015(3) 0.033(3) -0.030(3)

loop_
_atom_type_symbol
_atom_type_description
_atom_type_scat_dispersion_real
_atom_type_scat_dispersion_imag
_atom_type_scat_source
C C 0.0033 0.0016 'International Tables Vol C Tables 4.2.6.8 and 6.1.1.4'
H H 0.0000 0.0000 'International Tables Vol C Tables 4.2.6.8 and 6.1.1.4'
Cl Cl 0.1484 0.1585 'International Tables Vol C Tables 4.2.6.8 and 6.1.1.4'
O O 0.0106 0.0060 'International Tables Vol C Tables 4.2.6.8 and 6.1.1.4'
P P 0.1023 0.0942 'International Tables Vol C Tables 4.2.6.8 and 6.1.1.4'

loop_
_geom_angle_atom_site_label_1
_geom_angle_atom_site_label_2
_geom_angle_atom_site_label_3
_geom_angle
O1 P1 O2 111.66(15)
O1 P1 O3 113.75(16)
O2 P1 O3 106.20(14)
O1 P1 C6 112.86(16)
O2 P1 C6 107.39(17)
O3 P1 C6 104.41(15)
C1 O2 P1 124.7(2)
C3 O3 P1 126.0(2)
C7 O4 C14 99.1(3)
C20 O5 C23 117.7(3)
O2 C1 C2 111.3(3)
O2 C1 H1A 109.4
C2 C1 H1A 109.4
O2 C1 H1B 109.4
C2 C1 H1B 109.4
H1A C1 H1B 108.0
C3 C2 C1 107.8(3)
C3 C2 C5 110.7(4)
C1 C2 C5 111.5(3)
C3 C2 C4 108.9(3)
C1 C2 C4 107.8(3)
C5 C2 C4 110.1(3)
O3 C3 C2 113.4(3)
O3 C3 H3A 108.9
C2 C3 H3A 108.9
O3 C3 H3B 108.9
C2 C3 H3B 108.9
H3A C3 H3B 107.7
C2 C4 H4A 109.5
C2 C4 H4B 109.5
H4A C4 H4B 109.5
C2 C4 H4C 109.5
H4A C4 H4C 109.5
H4B C4 H4C 109.5
C2 C5 H5A 109.5
C2 C5 H5B 109.5
H5A C5 H5B 109.5
C2 C5 H5C 109.5
H5A C5 H5C 109.5
H5B C5 H5C 109.5
C17 C6 C15 113.4(3)
C17 C6 C7 108.4(3)
C15 C6 C7 99.0(3)
C17 C6 P1 112.5(3)
C15 C6 P1 109.2(2)
C7 C6 P1 113.8(2)
O4 C7 C30 110.3(3)
O4 C7 C8 100.0(3)
C30 C7 C8 118.2(3)
O4 C7 C6 98.8(3)
C30 C7 C6 117.8(3)
C8 C7 C6 108.4(3)
C9 C8 C13 121.2(4)
C9 C8 C7 133.0(4)
C13 C8 C7 105.8(3)
C8 C9 C10 117.6(4)
C8 C9 H9 121.2
C10 C9 H9 121.2
C9 C10 C11 121.6(4)
C9 C10 H10 119.2
C11 C10 H10 119.2
C10 C11 C12 120.3(4)
C10 C11 H11 119.9
C12 C11 H11 119.9
C13 C12 C11 118.5(4)
C13 C12 H12 120.7
C11 C12 H12 120.7
C12 C13 C8 120.7(3)
C12 C13 C14 134.2(4)
C8 C13 C14 105.1(3)
O4 C14 C24 110.5(3)
O4 C14 C13 100.2(3)
C24 C14 C13 119.4(3)
O4 C14 C15 98.8(3)
C24 C14 C15 116.9(3)
C13 C14 C15 107.8(3)
C16 C15 C6 127.9(4)
C16 C15 C14 126.0(4)
C6 C15 C14 105.8(3)
C15 C16 H16A 120.0
C15 C16 H16B 120.0
H16A C16 H16B 120.0
C18 C17 C22 116.8(3)
C18 C17 C6 121.0(4)
C22 C17 C6 121.8(3)
C19 C18 C17 122.4(4)
C19 C18 H18 118.8
C17 C18 H18 118.8
C20 C19 C18 119.8(4)
C20 C19 H19 120.1
C18 C19 H19 120.1
O5 C20 C19 126.0(3)
O5 C20 C21 114.8(4)
C19 C20 C21 119.2(4)
C22 C21 C20 120.3(4)
C22 C21 H21 119.9
C20 C21 H21 119.9
C21 C22 C17 121.5(4)
C21 C22 H22 119.3
C17 C22 H22 119.3
O5 C23 H23A 109.5
O5 C23 H23B 109.5
H23A C23 H23B 109.5
O5 C23 H23C 109.5
H23A C23 H23C 109.5
H23B C23 H23C 109.5
C25 C24 C29 118.8(4)
C25 C24 C14 120.4(4)
C29 C24 C14 120.8(3)
C24 C25 C26 120.3(4)
C24 C25 H25 119.8
C26 C25 H25 119.8
C27 C26 C25 120.6(4)
C27 C26 H26 119.7
C25 C26 H26 119.7
C26 C27 C28 119.5(4)
C26 C27 H27 120.3
C28 C27 H27 120.3
C29 C28 C27 120.2(4)
C29 C28 H28 119.9
C27 C28 H28 119.9
C28 C29 C24 120.6(4)
C28 C29 H29 119.7
C24 C29 H29 119.7
C31 C30 C35 118.6(3)
C31 C30 C7 121.1(3)
C35 C30 C7 120.3(3)
C32 C31 C30 120.1(4)
C32 C31 H31 120.0
C30 C31 H31 120.0
C31 C32 C33 121.0(4)
C31 C32 H32 119.5
C33 C32 H32 119.5
C34 C33 C32 119.3(4)
C34 C33 H33 120.3
C32 C33 H33 120.3
C33 C34 C35 120.6(4)
C33 C34 H34 119.7
C35 C34 H34 119.7
C34 C35 C30 120.4(4)
C34 C35 H35 119.8
C30 C35 H35 119.8
Cl2 C36 Cl1 112.0(3)
Cl2 C36 H36A 109.2
Cl1 C36 H36A 109.2
Cl2 C36 H36B 109.2
Cl1 C36 H36B 109.2
H36A C36 H36B 107.9

loop_
_geom_bond_atom_site_label_1
_geom_bond_atom_site_label_2
_geom_bond_distance
P1 O1 1.462(3)
P1 O2 1.575(3)
P1 O3 1.583(3)
P1 C6 1.841(4)
O2 C1 1.444(4)
O3 C3 1.461(4)
O4 C7 1.447(5)
O4 C14 1.462(4)
O5 C20 1.376(5)
O5 C23 1.430(5)
C1 C2 1.527(5)
C1 H1A 0.9900
C1 H1B 0.9900
C2 C3 1.521(5)
C2 C5 1.529(6)
C2 C4 1.540(5)
C3 H3A 0.9900
C3 H3B 0.9900
C4 H4A 0.9800
C4 H4B 0.9800
C4 H4C 0.9800
C5 H5A 0.9800
C5 H5B 0.9800
C5 H5C 0.9800
C6 C17 1.532(5)
C6 C15 1.535(6)
C6 C7 1.635(5)
C7 C30 1.497(5)
C7 C8 1.527(5)
C8 C9 1.384(5)
C8 C13 1.401(6)
C9 C10 1.388(6)
C9 H9 0.9500
C10 C11 1.391(6)
C10 H10 0.9500
C11 C12 1.395(6)
C11 H11 0.9500
C12 C13 1.379(5)
C12 H12 0.9500
C13 C14 1.528(5)
C14 C24 1.501(6)
C14 C15 1.543(5)
C15 C16 1.322(5)
C16 H16A 0.9500
C16 H16B 0.9500
C17 C18 1.389(5)
C17 C22 1.403(6)
C18 C19 1.386(6)
C18 H18 0.9500
C19 C20 1.383(6)
C19 H19 0.9500
C20 C21 1.394(5)
C21 C22 1.381(6)
C21 H21 0.9500
C22 H22 0.9500
C23 H23A 0.9800
C23 H23B 0.9800
C23 H23C 0.9800
C24 C25 1.385(5)
C24 C29 1.394(6)
C25 C26 1.390(6)
C25 H25 0.9500
C26 C27 1.377(6)
C26 H26 0.9500
C27 C28 1.386(6)
C27 H27 0.9500
C28 C29 1.383(6)
C28 H28 0.9500
C29 H29 0.9500
C30 C31 1.397(6)
C30 C35 1.398(5)
C31 C32 1.379(6)
C31 H31 0.9500
C32 C33 1.381(6)
C32 H32 0.9500
C33 C34 1.379(6)
C33 H33 0.9500
C34 C35 1.380(6)
C34 H34 0.9500
C35 H35 0.9500
Cl1 C36 1.743(6)
Cl2 C36 1.736(6)
C36 H36A 0.9900
C36 H36B 0.9900
